data_7127151
loop_
_publ_author_name
'Sun, Xiao'
'Gu, Peiming'
'Qin, Jiao'
'Su, Yan'

_publ_section_title
;
 Rhodium-catalysed diastereo- and enantio-selective cyclopropanation of
 \a-boryl styrenes.
;
_journal_issue 82
_journal_name_full 'Chemical communications (Cambridge, England)'
_journal_page_first 12379
_journal_page_last 12382
_journal_paper_doi 10.1039/d0cc02549f
_journal_volume 56
_journal_year 2020
_chemical_formula_sum 'C24 H29 B O4'
_chemical_formula_weight 392.28
_space_group_IT_number 19
_space_group_name_Hall 'P 2ac 2ab'
_space_group_name_H-M_alt 'P 21 21 21'
_atom_sites_solution_hydrogens geom
_atom_sites_solution_primary direct
_atom_sites_solution_secondary difmap
_audit_creation_method SHELXL-97
_audit_update_record
;
2020-03-25 deposited with the CCDC.	2020-08-31 downloaded from the CCDC.
;
_cell_angle_alpha 90.00
_cell_angle_beta 90.00
_cell_angle_gamma 90.00
_cell_formula_units_Z 4
_cell_length_a 6.48035(14)
_cell_length_b 17.3087(3)
_cell_length_c 19.7454(4)
_cell_measurement_temperature 293(2)
_cell_volume 2214.77(8)
_computing_structure_refinement 'SHELXL-97 (Sheldrick, 1997)'
_computing_structure_solution 'SHELXS-97 (Sheldrick, 1990)'
_diffrn_ambient_temperature 293(2)
_diffrn_measured_fraction_theta_full 0.980
_diffrn_measured_fraction_theta_max 0.980
_diffrn_radiation_monochromator graphite
_diffrn_radiation_source 'fine-focus sealed tube'
_diffrn_radiation_type CuK\a
_diffrn_radiation_wavelength 1.54184
_diffrn_reflns_av_R_equivalents 0.0198
_diffrn_reflns_av_sigmaI/netI 0.0287
_diffrn_reflns_limit_h_max 4
_diffrn_reflns_limit_h_min -7
_diffrn_reflns_limit_k_max 20
_diffrn_reflns_limit_k_min -20
_diffrn_reflns_limit_l_max 17
_diffrn_reflns_limit_l_min -23
_diffrn_reflns_number 6999
_diffrn_reflns_theta_full 66.54
_diffrn_reflns_theta_max 66.54
_diffrn_reflns_theta_min 5.16
_exptl_absorpt_coefficient_mu 0.620
_exptl_crystal_density_diffrn 1.176
_exptl_crystal_density_method 'not measured'
_exptl_crystal_F_000 840
_refine_diff_density_max 0.140
_refine_diff_density_min -0.121
_refine_diff_density_rms 0.028
_refine_ls_abs_structure_details 'Flack H D (1983), Acta Cryst. A39, 876-881'
_refine_ls_abs_structure_Flack -0.14(17)
_refine_ls_extinction_method none
_refine_ls_goodness_of_fit_ref 1.048
_refine_ls_hydrogen_treatment mixed
_refine_ls_matrix_type full
_refine_ls_number_parameters 267
_refine_ls_number_reflns 3762
_refine_ls_number_restraints 0
_refine_ls_restrained_S_all 1.048
_refine_ls_R_factor_all 0.0367
_refine_ls_R_factor_gt 0.0344
_refine_ls_shift/su_max 0.001
_refine_ls_shift/su_mean 0.000
_refine_ls_structure_factor_coef Fsqd
_refine_ls_weighting_details 'calc w=1/[\s^2^(Fo^2^)+(0.0482P)^2^+0.1554P] where P=(Fo^2^+2Fc^2^)/3'
_refine_ls_weighting_scheme calc
_refine_ls_wR_factor_gt 0.0874
_refine_ls_wR_factor_ref 0.0893
_reflns_number_gt 3527
_reflns_number_total 3762
_reflns_threshold_expression >2sigma(I)
_cod_data_source_file d0cc02549f2.cif
_cod_data_source_block zhangy_1225
_cod_depositor_comments 'Adding full bibliography for 7127151.cif.'
_cod_database_code 7127151

loop_
_symmetry_equiv_pos_as_xyz
'x, y, z'
'-x+1/2, -y, z+1/2'
'x+1/2, -y+1/2, -z'
'-x, y+1/2, -z+1/2'

loop_
_atom_site_label
_atom_site_type_symbol
_atom_site_fract_x
_atom_site_fract_y
_atom_site_fract_z
_atom_site_U_iso_or_equiv
_atom_site_adp_type
_atom_site_occupancy
_atom_site_symmetry_multiplicity
_atom_site_calc_flag
_atom_site_refinement_flags
_atom_site_disorder_assembly
_atom_site_disorder_group
O1 O -0.0928(3) -0.45919(8) -0.69188(6) 0.0694(4) Uani 1 1 d . . .
O2 O 0.0521(2) -0.52896(7) -0.77465(6) 0.0603(3) Uani 1 1 d . . .
O3 O -0.12689(16) -0.26560(6) -0.67685(5) 0.0393(2) Uani 1 1 d . . .
O4 O 0.17694(16) -0.31774(6) -0.71234(5) 0.0427(3) Uani 1 1 d . . .
C1 C -0.1468(3) -0.45200(8) -0.87784(8) 0.0417(3) Uani 1 1 d . . .
C2 C -0.3208(3) -0.48331(9) -0.90782(10) 0.0538(4) Uani 1 1 d . . .
H2 H -0.4425 -0.4869 -0.8830 0.065 Uiso 1 1 calc R . .
C3 C -0.3165(4) -0.50934(12) -0.97428(11) 0.0729(7) Uani 1 1 d . . .
H3 H -0.4349 -0.5300 -0.9937 0.087 Uiso 1 1 calc R . .
C4 C -0.1383(5) -0.50461(11) -1.01122(10) 0.0743(7) Uani 1 1 d . . .
H4 H -0.1359 -0.5213 -1.0560 0.089 Uiso 1 1 calc R . .
C5 C 0.0365(5) -0.47526(11) -0.98195(11) 0.0731(7) Uani 1 1 d . . .
H5 H 0.1582 -0.4727 -1.0068 0.088 Uiso 1 1 calc R . .
C6 C 0.0333(3) -0.44916(10) -0.91510(9) 0.0576(5) Uani 1 1 d . . .
H6 H 0.1531 -0.4297 -0.8955 0.069 Uiso 1 1 calc R . .
C7 C -0.1568(2) -0.42322(8) -0.80611(8) 0.0402(3) Uani 1 1 d . . .
C8 C -0.3416(2) -0.37653(9) -0.78419(8) 0.0438(3) Uani 1 1 d . . .
H8A H -0.4473 -0.3663 -0.8178 0.053 Uiso 1 1 calc R . .
H8B H -0.3936 -0.3849 -0.7387 0.053 Uiso 1 1 calc R . .
C9 C -0.1400(2) -0.33478(8) -0.79139(7) 0.0361(3) Uani 1 1 d . . .
C10 C -0.1059(3) -0.28026(8) -0.84962(7) 0.0379(3) Uani 1 1 d . . .
C11 C -0.2660(3) -0.25223(11) -0.88869(10) 0.0561(4) Uani 1 1 d . . .
H11 H -0.4001 -0.2691 -0.8806 0.067 Uiso 1 1 calc R . .
C12 C -0.2288(4) -0.19913(12) -0.94001(11) 0.0692(6) Uani 1 1 d . . .
H12 H -0.3382 -0.1808 -0.9659 0.083 Uiso 1 1 calc R . .
C13 C -0.0342(4) -0.17365(11) -0.95284(10) 0.0698(6) Uani 1 1 d . . .
H13 H -0.0105 -0.1388 -0.9878 0.084 Uiso 1 1 calc R . .
C14 C 0.1281(4) -0.19979(12) -0.91374(10) 0.0674(5) Uani 1 1 d . . .
H14 H 0.2610 -0.1817 -0.9216 0.081 Uiso 1 1 calc R . .
C15 C 0.0921(3) -0.25323(11) -0.86259(9) 0.0535(4) Uani 1 1 d . . .
H15 H 0.2020 -0.2712 -0.8367 0.064 Uiso 1 1 calc R . .
C16 C -0.0646(3) -0.47163(9) -0.75100(8) 0.0466(4) Uani 1 1 d . . .
C17 C 0.1581(4) -0.57763(10) -0.72467(12) 0.0701(6) Uani 1 1 d . . .
H17A H 0.1782 -0.6289 -0.7433 0.084 Uiso 1 1 calc R . .
H17B H 0.0731 -0.5824 -0.6844 0.084 Uiso 1 1 calc R . .
C18 C 0.3593(4) -0.54440(16) -0.70617(15) 0.0974(9) Uani 1 1 d . . .
H18A H 0.4449 -0.5412 -0.7457 0.146 Uiso 1 1 calc R . .
H18B H 0.4248 -0.5767 -0.6730 0.146 Uiso 1 1 calc R . .
H18C H 0.3394 -0.4936 -0.6877 0.146 Uiso 1 1 calc R . .
C19 C 0.0153(2) -0.25498(9) -0.62030(7) 0.0380(3) Uani 1 1 d . . .
C20 C -0.0400(3) -0.31610(10) -0.56809(8) 0.0523(4) Uani 1 1 d . . .
H20A H -0.1792 -0.3082 -0.5530 0.078 Uiso 1 1 calc R . .
H20B H 0.0523 -0.3123 -0.5302 0.078 Uiso 1 1 calc R . .
H20C H -0.0279 -0.3664 -0.5881 0.078 Uiso 1 1 calc R . .
C21 C -0.0167(3) -0.17468(10) -0.59181(9) 0.0561(4) Uani 1 1 d . . .
H21A H 0.0010 -0.1372 -0.6272 0.084 Uiso 1 1 calc R . .
H21B H 0.0822 -0.1653 -0.5566 0.084 Uiso 1 1 calc R . .
H21C H -0.1536 -0.1706 -0.5736 0.084 Uiso 1 1 calc R . .
C22 C 0.2308(2) -0.26960(9) -0.65395(8) 0.0418(3) Uani 1 1 d . . .
C23 C 0.3839(3) -0.31309(14) -0.61094(9) 0.0642(5) Uani 1 1 d . . .
H23A H 0.3325 -0.3641 -0.6021 0.096 Uiso 1 1 calc R . .
H23B H 0.4034 -0.2863 -0.5688 0.096 Uiso 1 1 calc R . .
H23C H 0.5132 -0.3165 -0.6344 0.096 Uiso 1 1 calc R . .
C24 C 0.3283(3) -0.19680(13) -0.68297(12) 0.0722(6) Uani 1 1 d . . .
H24A H 0.4409 -0.2107 -0.7121 0.108 Uiso 1 1 calc R . .
H24B H 0.3786 -0.1651 -0.6467 0.108 Uiso 1 1 calc R . .
H24C H 0.2269 -0.1687 -0.7084 0.108 Uiso 1 1 calc R . .
B1 B -0.0272(3) -0.30832(9) -0.72452(8) 0.0353(3) Uani 1 1 d . . .

loop_
_atom_site_aniso_label
_atom_site_aniso_U_11
_atom_site_aniso_U_22
_atom_site_aniso_U_33
_atom_site_aniso_U_23
_atom_site_aniso_U_13
_atom_site_aniso_U_12
O1 0.1009(11) 0.0640(8) 0.0432(7) 0.0054(6) -0.0020(7) 0.0033(8)
O2 0.0851(9) 0.0415(6) 0.0543(7) 0.0054(5) -0.0121(7) 0.0106(6)
O3 0.0350(5) 0.0464(6) 0.0365(5) -0.0062(4) -0.0017(4) 0.0006(4)
O4 0.0388(5) 0.0532(6) 0.0362(5) -0.0090(5) -0.0006(4) 0.0035(5)
C1 0.0558(9) 0.0272(6) 0.0421(8) 0.0002(6) -0.0055(7) 0.0021(6)
C2 0.0606(11) 0.0405(8) 0.0603(10) -0.0115(8) -0.0139(9) 0.0042(8)
C3 0.1015(19) 0.0517(11) 0.0656(13) -0.0210(9) -0.0350(13) 0.0157(11)
C4 0.132(2) 0.0467(10) 0.0443(10) -0.0081(8) -0.0140(13) 0.0157(13)
C5 0.1124(19) 0.0470(10) 0.0598(11) -0.0036(9) 0.0263(12) 0.0006(11)
C6 0.0706(12) 0.0441(8) 0.0583(10) -0.0072(8) 0.0089(9) -0.0047(8)
C7 0.0472(8) 0.0327(7) 0.0408(8) -0.0012(6) -0.0029(7) -0.0056(6)
C8 0.0409(8) 0.0457(8) 0.0448(8) -0.0041(7) 0.0006(7) -0.0059(7)
C9 0.0393(7) 0.0328(7) 0.0361(7) -0.0025(6) -0.0012(6) -0.0011(6)
C10 0.0483(8) 0.0311(6) 0.0342(7) -0.0048(6) -0.0029(6) 0.0020(6)
C11 0.0590(10) 0.0486(8) 0.0608(11) 0.0089(8) -0.0160(9) -0.0026(8)
C12 0.0899(15) 0.0592(11) 0.0585(12) 0.0184(10) -0.0209(11) 0.0037(11)
C13 0.1093(18) 0.0518(10) 0.0483(10) 0.0140(8) 0.0070(11) 0.0037(11)
C14 0.0732(13) 0.0655(11) 0.0635(12) 0.0164(10) 0.0179(10) -0.0034(11)
C15 0.0517(9) 0.0580(9) 0.0508(10) 0.0091(8) 0.0054(8) 0.0039(8)
C16 0.0609(10) 0.0355(7) 0.0434(9) 0.0045(6) -0.0058(7) -0.0123(7)
C17 0.0925(15) 0.0434(9) 0.0743(13) 0.0166(9) -0.0218(12) -0.0002(10)
C18 0.0921(18) 0.0792(15) 0.121(2) 0.0261(15) -0.0326(17) -0.0042(14)
C19 0.0386(7) 0.0416(7) 0.0338(7) -0.0045(6) -0.0020(6) -0.0022(6)
C20 0.0551(9) 0.0611(10) 0.0407(8) 0.0043(8) 0.0027(7) -0.0079(9)
C21 0.0669(12) 0.0508(9) 0.0506(9) -0.0142(8) 0.0012(9) 0.0024(8)
C22 0.0389(7) 0.0487(8) 0.0378(8) -0.0067(7) -0.0017(6) -0.0063(6)
C23 0.0430(9) 0.1010(15) 0.0488(10) -0.0108(10) -0.0092(8) 0.0128(10)
C24 0.0644(12) 0.0724(13) 0.0799(13) -0.0038(11) 0.0172(11) -0.0291(11)
B1 0.0392(8) 0.0318(7) 0.0350(8) 0.0013(6) 0.0020(7) -0.0035(6)

loop_
_atom_type_symbol
_atom_type_description
_atom_type_scat_dispersion_real
_atom_type_scat_dispersion_imag
_atom_type_scat_source
C C 0.0181 0.0091 'International Tables Vol C Tables 4.2.6.8 and 6.1.1.4'
H H 0.0000 0.0000 'International Tables Vol C Tables 4.2.6.8 and 6.1.1.4'
B B 0.0090 0.0039 'International Tables Vol C Tables 4.2.6.8 and 6.1.1.4'
O O 0.0492 0.0322 'International Tables Vol C Tables 4.2.6.8 and 6.1.1.4'

loop_
_geom_angle_atom_site_label_1
_geom_angle_atom_site_label_2
_geom_angle_atom_site_label_3
_geom_angle
_geom_angle_site_symmetry_1
_geom_angle_site_symmetry_3
_geom_angle_publ_flag
C16 O2 C17 117.22(15) . . ?
B1 O3 C19 107.33(11) . . ?
B1 O4 C22 107.70(12) . . ?
C6 C1 C2 118.35(16) . . ?
C6 C1 C7 121.80(15) . . ?
C2 C1 C7 119.85(16) . . ?
C1 C2 C3 121.0(2) . . ?
C1 C2 H2 119.5 . . ?
C3 C2 H2 119.5 . . ?
C4 C3 C2 120.1(2) . . ?
C4 C3 H3 119.9 . . ?
C2 C3 H3 119.9 . . ?
C3 C4 C5 119.69(18) . . ?
C3 C4 H4 120.2 . . ?
C5 C4 H4 120.2 . . ?
C4 C5 C6 120.5(2) . . ?
C4 C5 H5 119.8 . . ?
C6 C5 H5 119.8 . . ?
C1 C6 C5 120.4(2) . . ?
C1 C6 H6 119.8 . . ?
C5 C6 H6 119.8 . . ?
C16 C7 C1 118.81(13) . . ?
C16 C7 C8 114.10(14) . . ?
C1 C7 C8 118.84(13) . . ?
C16 C7 C9 112.66(12) . . ?
C1 C7 C9 119.82(12) . . ?
C8 C7 C9 58.46(10) . . ?
C9 C8 C7 62.56(10) . . ?
C9 C8 H8A 117.5 . . ?
C7 C8 H8A 117.5 . . ?
C9 C8 H8B 117.5 . . ?
C7 C8 H8B 117.5 . . ?
H8A C8 H8B 114.6 . . ?
C8 C9 C10 120.19(13) . . ?
C8 C9 C7 58.98(10) . . ?
C10 C9 C7 118.89(12) . . ?
C8 C9 B1 117.67(13) . . ?
C10 C9 B1 112.93(11) . . ?
C7 C9 B1 118.20(12) . . ?
C11 C10 C15 118.21(15) . . ?
C11 C10 C9 122.49(15) . . ?
C15 C10 C9 119.20(14) . . ?
C10 C11 C12 120.61(19) . . ?
C10 C11 H11 119.7 . . ?
C12 C11 H11 119.7 . . ?
C13 C12 C11 120.79(19) . . ?
C13 C12 H12 119.6 . . ?
C11 C12 H12 119.6 . . ?
C12 C13 C14 119.72(18) . . ?
C12 C13 H13 120.1 . . ?
C14 C13 H13 120.1 . . ?
C13 C14 C15 119.8(2) . . ?
C13 C14 H14 120.1 . . ?
C15 C14 H14 120.1 . . ?
C14 C15 C10 120.85(18) . . ?
C14 C15 H15 119.6 . . ?
C10 C15 H15 119.6 . . ?
O1 C16 O2 124.11(17) . . ?
O1 C16 C7 123.01(17) . . ?
O2 C16 C7 112.87(14) . . ?
O2 C17 C18 110.93(18) . . ?
O2 C17 H17A 109.5 . . ?
C18 C17 H17A 109.5 . . ?
O2 C17 H17B 109.5 . . ?
C18 C17 H17B 109.5 . . ?
H17A C17 H17B 108.0 . . ?
C17 C18 H18A 109.5 . . ?
C17 C18 H18B 109.5 . . ?
H18A C18 H18B 109.5 . . ?
C17 C18 H18C 109.5 . . ?
H18A C18 H18C 109.5 . . ?
H18B C18 H18C 109.5 . . ?
O3 C19 C21 108.26(13) . . ?
O3 C19 C20 106.41(12) . . ?
C21 C19 C20 110.78(13) . . ?
O3 C19 C22 102.59(10) . . ?
C21 C19 C22 115.34(14) . . ?
C20 C19 C22 112.66(13) . . ?
C19 C20 H20A 109.5 . . ?
C19 C20 H20B 109.5 . . ?
H20A C20 H20B 109.5 . . ?
C19 C20 H20C 109.5 . . ?
H20A C20 H20C 109.5 . . ?
H20B C20 H20C 109.5 . . ?
C19 C21 H21A 109.5 . . ?
C19 C21 H21B 109.5 . . ?
H21A C21 H21B 109.5 . . ?
C19 C21 H21C 109.5 . . ?
H21A C21 H21C 109.5 . . ?
H21B C21 H21C 109.5 . . ?
O4 C22 C23 108.43(14) . . ?
O4 C22 C24 105.88(14) . . ?
C23 C22 C24 110.64(17) . . ?
O4 C22 C19 102.32(11) . . ?
C23 C22 C19 115.35(14) . . ?
C24 C22 C19 113.34(15) . . ?
C22 C23 H23A 109.5 . . ?
C22 C23 H23B 109.5 . . ?
H23A C23 H23B 109.5 . . ?
C22 C23 H23C 109.5 . . ?
H23A C23 H23C 109.5 . . ?
H23B C23 H23C 109.5 . . ?
C22 C24 H24A 109.5 . . ?
C22 C24 H24B 109.5 . . ?
H24A C24 H24B 109.5 . . ?
C22 C24 H24C 109.5 . . ?
H24A C24 H24C 109.5 . . ?
H24B C24 H24C 109.5 . . ?
O4 B1 O3 113.99(13) . . ?
O4 B1 C9 124.51(14) . . ?
O3 B1 C9 121.12(13) . . ?

loop_
_geom_bond_atom_site_label_1
_geom_bond_atom_site_label_2
_geom_bond_distance
_geom_bond_site_symmetry_2
_geom_bond_publ_flag
O1 C16 1.201(2) . ?
O2 C16 1.332(2) . ?
O2 C17 1.468(2) . ?
O3 B1 1.3604(19) . ?
O3 C19 1.4594(17) . ?
O4 B1 1.354(2) . ?
O4 C22 1.4648(17) . ?
C1 C6 1.380(3) . ?
C1 C2 1.384(2) . ?
C1 C7 1.503(2) . ?
C2 C3 1.388(3) . ?
C2 H2 0.9300 . ?
C3 C4 1.368(4) . ?
C3 H3 0.9300 . ?
C4 C5 1.369(4) . ?
C4 H4 0.9300 . ?
C5 C6 1.395(3) . ?
C5 H5 0.9300 . ?
C6 H6 0.9300 . ?
C7 C16 1.498(2) . ?
C7 C8 1.508(2) . ?
C7 C9 1.5618(19) . ?
C8 C9 1.500(2) . ?
C8 H8A 0.9700 . ?
C8 H8B 0.9700 . ?
C9 C10 1.504(2) . ?
C9 B1 1.577(2) . ?
C10 C11 1.381(2) . ?
C10 C15 1.390(2) . ?
C11 C12 1.389(3) . ?
C11 H11 0.9300 . ?
C12 C13 1.360(3) . ?
C12 H12 0.9300 . ?
C13 C14 1.381(3) . ?
C13 H13 0.9300 . ?
C14 C15 1.389(3) . ?
C14 H14 0.9300 . ?
C15 H15 0.9300 . ?
C17 C18 1.471(4) . ?
C17 H17A 0.9700 . ?
C17 H17B 0.9700 . ?
C18 H18A 0.9600 . ?
C18 H18B 0.9600 . ?
C18 H18C 0.9600 . ?
C19 C21 1.514(2) . ?
C19 C20 1.520(2) . ?
C19 C22 1.567(2) . ?
C20 H20A 0.9600 . ?
C20 H20B 0.9600 . ?
C20 H20C 0.9600 . ?
C21 H21A 0.9600 . ?
C21 H21B 0.9600 . ?
C21 H21C 0.9600 . ?
C22 C23 1.507(2) . ?
C22 C24 1.522(3) . ?
C23 H23A 0.9600 . ?
C23 H23B 0.9600 . ?
C23 H23C 0.9600 . ?
C24 H24A 0.9600 . ?
C24 H24B 0.9600 . ?
C24 H24C 0.9600 . ?

loop_
_geom_torsion_atom_site_label_1
_geom_torsion_atom_site_label_2
_geom_torsion_atom_site_label_3
_geom_torsion_atom_site_label_4
_geom_torsion
_geom_torsion_site_symmetry_1
_geom_torsion_site_symmetry_2
_geom_torsion_site_symmetry_3
_geom_torsion_site_symmetry_4
_geom_torsion_publ_flag
C6 C1 C2 C3 -1.7(2) . . . . ?
C7 C1 C2 C3 179.11(16) . . . . ?
C1 C2 C3 C4 0.3(3) . . . . ?
C2 C3 C4 C5 1.1(3) . . . . ?
C3 C4 C5 C6 -0.9(3) . . . . ?
C2 C1 C6 C5 1.9(3) . . . . ?
C7 C1 C6 C5 -178.99(16) . . . . ?
C4 C5 C6 C1 -0.6(3) . . . . ?
C6 C1 C7 C16 -75.7(2) . . . . ?
C2 C1 C7 C16 103.48(18) . . . . ?
C6 C1 C7 C8 137.73(16) . . . . ?
C2 C1 C7 C8 -43.11(19) . . . . ?
C6 C1 C7 C9 69.6(2) . . . . ?
C2 C1 C7 C9 -111.24(17) . . . . ?
C16 C7 C8 C9 102.75(14) . . . . ?
C1 C7 C8 C9 -109.15(15) . . . . ?
C7 C8 C9 C10 107.60(14) . . . . ?
C7 C8 C9 B1 -107.90(14) . . . . ?
C16 C7 C9 C8 -105.24(15) . . . . ?
C1 C7 C9 C8 107.49(17) . . . . ?
C16 C7 C9 C10 144.98(15) . . . . ?
C1 C7 C9 C10 -2.3(2) . . . . ?
C8 C7 C9 C10 -109.78(16) . . . . ?
C16 C7 C9 B1 1.8(2) . . . . ?
C1 C7 C9 B1 -145.50(15) . . . . ?
C8 C7 C9 B1 107.00(15) . . . . ?
C8 C9 C10 C11 15.5(2) . . . . ?
C7 C9 C10 C11 84.44(19) . . . . ?
B1 C9 C10 C11 -130.52(16) . . . . ?
C8 C9 C10 C15 -168.27(14) . . . . ?
C7 C9 C10 C15 -99.36(17) . . . . ?
B1 C9 C10 C15 45.68(19) . . . . ?
C15 C10 C11 C12 0.7(3) . . . . ?
C9 C10 C11 C12 176.97(17) . . . . ?
C10 C11 C12 C13 0.0(3) . . . . ?
C11 C12 C13 C14 -1.1(3) . . . . ?
C12 C13 C14 C15 1.4(3) . . . . ?
C13 C14 C15 C10 -0.7(3) . . . . ?
C11 C10 C15 C14 -0.4(3) . . . . ?
C9 C10 C15 C14 -176.72(16) . . . . ?
C17 O2 C16 O1 -2.5(3) . . . . ?
C17 O2 C16 C7 177.09(16) . . . . ?
C1 C7 C16 O1 -168.28(17) . . . . ?
C8 C7 C16 O1 -20.2(2) . . . . ?
C9 C7 C16 O1 44.1(2) . . . . ?
C1 C7 C16 O2 12.2(2) . . . . ?
C8 C7 C16 O2 160.27(13) . . . . ?
C9 C7 C16 O2 -135.47(14) . . . . ?
C16 O2 C17 C18 -87.3(3) . . . . ?
B1 O3 C19 C21 143.43(14) . . . . ?
B1 O3 C19 C20 -97.45(14) . . . . ?
B1 O3 C19 C22 21.05(14) . . . . ?
B1 O4 C22 C23 141.45(14) . . . . ?
B1 O4 C22 C24 -99.80(16) . . . . ?
B1 O4 C22 C19 19.13(15) . . . . ?
O3 C19 C22 O4 -24.04(14) . . . . ?
C21 C19 C22 O4 -141.49(13) . . . . ?
C20 C19 C22 O4 89.97(14) . . . . ?
O3 C19 C22 C23 -141.52(15) . . . . ?
C21 C19 C22 C23 101.03(18) . . . . ?
C20 C19 C22 C23 -27.52(19) . . . . ?
O3 C19 C22 C24 89.49(16) . . . . ?
C21 C19 C22 C24 -27.96(19) . . . . ?
C20 C19 C22 C24 -156.50(15) . . . . ?
C22 O4 B1 O3 -6.76(17) . . . . ?
C22 O4 B1 C9 166.19(13) . . . . ?
C19 O3 B1 O4 -10.11(17) . . . . ?
C19 O3 B1 C9 176.67(12) . . . . ?
C8 C9 B1 O4 134.65(15) . . . . ?
C10 C9 B1 O4 -78.38(18) . . . . ?
C7 C9 B1 O4 66.9(2) . . . . ?
C8 C9 B1 O3 -52.88(19) . . . . ?
C10 C9 B1 O3 94.10(16) . . . . ?
C7 C9 B1 O3 -120.60(15) . . . . ?
